data_2201597
loop_
_publ_author_name
'Yi-Hang Wen'
'Zhao-Ji Li'
'Ye-Yan Qin'
'Yao Kang'
'Yu-Biao Chen'
'Jian-Kai Cheng'
'Yuan-Gen Yao'

_publ_section_title
;Pentaaqua(\m-pyridine-2,6-dicarboxylato-<i>N,O,O</i>',<i>O</i>'')(pyridine-2,6-dicarboxylato-<i>N,O,O</i>'')dinickel(II)
 dihydrate
;
_journal_issue 12
_journal_name_full 'Acta Crystallographica Section E'
_journal_page_first m762
_journal_page_last m764
_journal_paper_doi 10.1107/S1600536802021669
_journal_volume 58
_journal_year 2002
_chemical_formula_iupac '[Ni2 (C7 H3 N O4)2 (H2 O)5], 2H2 O'
_chemical_formula_moiety 'C14 H16 N2 Ni2 O13, (H2 O)2'
_chemical_formula_sum 'C14 H20 N2 Ni2 O15'
_chemical_formula_weight 573.74
_chemical_name_systematic ?
_space_group_IT_number 14
_symmetry_cell_setting monoclinic
_symmetry_space_group_name_Hall '-P 2ybc'
_symmetry_space_group_name_H-M 'P 1 21/c 1'
_atom_sites_solution_hydrogens geom
_atom_sites_solution_primary direct
_atom_sites_solution_secondary difmap
_audit_creation_method SHELXL-97
_cell_angle_alpha 90.00
_cell_angle_beta 98.5880(10)
_cell_angle_gamma 90.00
_cell_formula_units_Z 4
_cell_length_a 8.3399(2)
_cell_length_b 27.2748(6)
_cell_length_c 9.65930(10)
_cell_measurement_reflns_used 4506
_cell_measurement_temperature 293(2)
_cell_measurement_theta_max 25.03
_cell_measurement_theta_min 1.49
_cell_volume 2172.56(7)
_computing_cell_refinement 'SMART and SAINT (Siemens, 1994)'
_computing_data_collection 'SMART (Siemens, 1996)'
_computing_data_reduction SMART
_computing_molecular_graphics SHELXTL
_computing_publication_material 'SHELXL97 (Sheldrick, 1997)'
_computing_structure_refinement SHELXTL
_computing_structure_solution 'SHELXTL (Siemens, 1994)'
_diffrn_ambient_temperature 293(2)
_diffrn_measured_fraction_theta_full 0.981
_diffrn_measured_fraction_theta_max 0.981
_diffrn_measurement_device_type 'Siemens SMART CCD'
_diffrn_measurement_method '\f and \w'
_diffrn_radiation_monochromator graphite
_diffrn_radiation_source 'fine-focus sealed tube'
_diffrn_radiation_type MoK\a
_diffrn_radiation_wavelength 0.71073
_diffrn_reflns_av_R_equivalents 0.0246
_diffrn_reflns_av_sigmaI/netI 0.0343
_diffrn_reflns_limit_h_max 9
_diffrn_reflns_limit_h_min -8
_diffrn_reflns_limit_k_max 20
_diffrn_reflns_limit_k_min -32
_diffrn_reflns_limit_l_max 10
_diffrn_reflns_limit_l_min -11
_diffrn_reflns_number 6851
_diffrn_reflns_theta_full 25.03
_diffrn_reflns_theta_max 25.03
_diffrn_reflns_theta_min 1.49
_diffrn_standards_decay_% none
_diffrn_standards_interval_count none
_diffrn_standards_interval_time none
_diffrn_standards_number none
_exptl_absorpt_coefficient_mu 1.812
_exptl_absorpt_correction_T_max 0.540
_exptl_absorpt_correction_T_min 0.408
_exptl_absorpt_correction_type empirical
_exptl_absorpt_process_details '(SADABS; Sheldrick, 1996)'
_exptl_crystal_colour green
_exptl_crystal_density_diffrn 1.754
_exptl_crystal_density_method 'not measured'
_exptl_crystal_description prism
_exptl_crystal_F_000 1176
_exptl_crystal_size_max .48
_exptl_crystal_size_mid .36
_exptl_crystal_size_min .34
_refine_diff_density_max 0.456
_refine_diff_density_min -0.481
_refine_ls_extinction_coef 0.0071(5)
_refine_ls_extinction_expression Fc^*^=kFc[1+0.001xFc^2^\l^3^/sin(2\q)]^-1/4^
_refine_ls_extinction_method SHELXTL
_refine_ls_goodness_of_fit_ref 0.954
_refine_ls_hydrogen_treatment mixed
_refine_ls_matrix_type full
_refine_ls_number_parameters 355
_refine_ls_number_reflns 3767
_refine_ls_number_restraints 0
_refine_ls_restrained_S_all 0.954
_refine_ls_R_factor_all 0.0514
_refine_ls_R_factor_gt 0.0411
_refine_ls_shift/su_max 0.006
_refine_ls_shift/su_mean 0.000
_refine_ls_structure_factor_coef Fsqd
_refine_ls_weighting_details 'calc w = 1/[\s^2^(Fo^2^)+(0.0544P)^2^+7.4039P] where P = (Fo^2^+2Fc^2^)/3'
_refine_ls_weighting_scheme calc
_refine_ls_wR_factor_gt 0.1037
_refine_ls_wR_factor_ref 0.1121
_reflns_number_gt 3290
_reflns_number_total 3767
_reflns_threshold_expression I>2\s(I)
_cod_data_source_file ob6193.cif
_cod_data_source_block I
_cod_original_sg_symbol_H-M 'P 21/c'
_cod_database_code 2201597
_cod_database_fobs_code 2201597

loop_
_symmetry_equiv_pos_as_xyz
'x, y, z'
'-x, y+1/2, -z+1/2'
'-x, -y, -z'
'x, -y-1/2, z-1/2'

loop_
_atom_site_label
_atom_site_fract_x
_atom_site_fract_y
_atom_site_fract_z
_atom_site_U_iso_or_equiv
_atom_site_adp_type
_atom_site_calc_flag
_atom_site_refinement_flags
_atom_site_occupancy
_atom_site_disorder_assembly
_atom_site_disorder_group
_atom_site_type_symbol
Ni1 0.74912(6) 0.385914(18) 0.51306(5) 0.02552(17) Uani d . 1 . . Ni
Ni2 0.24141(6) 0.399483(19) 0.05945(5) 0.02580(17) Uani d . 1 . . Ni
OW1 0.2130(5) 0.46641(15) -0.0325(4) 0.0483(10) Uani d . 1 . . O
OW2 0.4400(5) 0.38333(16) -0.0326(4) 0.0508(10) Uani d . 1 . . O
OW3 0.0302(4) 0.41302(15) 0.1516(3) 0.0321(7) Uani d . 1 . . O
OW4 0.2869(5) 0.33558(12) 0.1715(4) 0.0349(7) Uani d . 1 . . O
OW5 0.0875(4) 0.36823(14) -0.1021(3) 0.0356(7) Uani d . 1 . . O
O11 0.9224(4) 0.42057(11) 0.6722(3) 0.0328(7) Uani d . 1 . . O
O12 1.0030(4) 0.49495(11) 0.7516(3) 0.0370(7) Uani d . 1 . . O
O13 0.3890(3) 0.43885(11) 0.2061(3) 0.0329(7) Uani d . 1 . . O
O14 0.5481(3) 0.38539(11) 0.3407(3) 0.0332(7) Uani d . 1 . . O
O21 0.6047(4) 0.37444(11) 0.6703(3) 0.0371(7) Uani d . 1 . . O
O22 0.4881(4) 0.31394(13) 0.7756(4) 0.0504(9) Uani d . 1 . . O
O23 1.0599(4) 0.30114(13) 0.3180(4) 0.0502(9) Uani d . 1 . . O
O24 0.9261(4) 0.36633(10) 0.3808(3) 0.0321(7) Uani d . 1 . . O
N1 0.7172(4) 0.45640(12) 0.4715(3) 0.0242(7) Uani d . 1 . . N
N2 0.7671(4) 0.31468(12) 0.5394(3) 0.0257(7) Uani d . 1 . . N
C11 0.8086(4) 0.48965(14) 0.5471(4) 0.0238(8) Uani d . 1 . . C
C12 0.7963(5) 0.53905(15) 0.5146(4) 0.0278(9) Uani d . 1 . . C
H12A 0.8614 0.5620 0.5675 0.033 Uiso calc R 1 . . H
C13 0.6841(5) 0.55339(16) 0.4007(5) 0.0325(9) Uani d . 1 . . C
H13A 0.6747 0.5863 0.3754 0.039 Uiso calc R 1 . . H
C14 0.5865(5) 0.51883(16) 0.3251(4) 0.0302(9) Uani d . 1 . . C
H14A 0.5102 0.5280 0.2493 0.036 Uiso calc R 1 . . H
C15 0.6051(5) 0.47005(15) 0.3647(4) 0.0256(8) Uani d . 1 . . C
C16 0.9206(5) 0.46704(15) 0.6667(4) 0.0267(9) Uani d . 1 . . C
C17 0.5067(5) 0.42768(15) 0.2971(4) 0.0268(9) Uani d . 1 . . C
C21 0.6694(5) 0.29280(16) 0.6186(4) 0.0306(9) Uani d . 1 . . C
C22 0.6629(6) 0.24249(17) 0.6269(5) 0.0404(11) Uani d . 1 . . C
H22A 0.5934 0.2273 0.6803 0.048 Uiso calc R 1 . . H
C23 0.7615(6) 0.21515(17) 0.5543(5) 0.0440(12) Uani d . 1 . . C
H23A 0.7591 0.1811 0.5587 0.053 Uiso calc R 1 . . H
C24 0.8641(6) 0.23820(16) 0.4750(5) 0.0386(11) Uani d . 1 . . C
H24A 0.9325 0.2200 0.4269 0.046 Uiso calc R 1 . . H
C25 0.8630(5) 0.28856(15) 0.4686(4) 0.0284(9) Uani d . 1 . . C
C26 0.5781(5) 0.32963(17) 0.6936(5) 0.0347(10) Uani d . 1 . . C
C27 0.9586(5) 0.32060(16) 0.3826(4) 0.0326(10) Uani d . 1 . . C
OW7 0.7388(5) 0.42951(15) -0.0584(5) 0.0465(9) Uani d . 1 . . O
OW6 0.1585(6) 0.29215(16) -0.2533(6) 0.0650(13) Uani d . 1 . . O
H5B 0.118(6) 0.345(2) -0.129(5) 0.037(16) Uiso d . 1 . . H
H7B 0.734(6) 0.4161(19) -0.136(6) 0.042(15) Uiso d . 1 . . H
H4B 0.223(8) 0.331(2) 0.222(6) 0.06(2) Uiso d . 1 . . H
H4A 0.362(8) 0.343(2) 0.230(7) 0.07(2) Uiso d . 1 . . H
H6A 0.244(9) 0.290(3) -0.252(8) 0.08(3) Uiso d . 1 . . H
H5A 0.048(10) 0.386(3) -0.162(9) 0.10(3) Uiso d . 1 . . H
H3B 0.007(7) 0.398(2) 0.215(7) 0.06(2) Uiso d . 1 . . H
H1B 0.145(8) 0.476(2) -0.091(7) 0.06(2) Uiso d . 1 . . H
H3A 0.029(6) 0.437(2) 0.173(5) 0.033(17) Uiso d . 1 . . H
H7A 0.811(8) 0.418(2) -0.007(7) 0.07(2) Uiso d . 1 . . H
H2A 0.451(8) 0.361(3) -0.085(7) 0.08(2) Uiso d . 1 . . H
H1A 0.236(7) 0.487(2) -0.004(6) 0.04(2) Uiso d . 1 . . H
H2B 0.516(9) 0.402(3) -0.031(7) 0.08(2) Uiso d . 1 . . H
H6B 0.173(12) 0.269(4) -0.177(11) 0.15(4) Uiso d . 1 . . H

loop_
_atom_site_aniso_label
_atom_site_aniso_U_11
_atom_site_aniso_U_22
_atom_site_aniso_U_33
_atom_site_aniso_U_12
_atom_site_aniso_U_13
_atom_site_aniso_U_23
Ni1 0.0264(3) 0.0247(3) 0.0251(3) 0.0023(2) 0.0024(2) 0.0010(2)
Ni2 0.0253(3) 0.0276(3) 0.0236(3) -0.0008(2) 0.0006(2) 0.0000(2)
OW1 0.065(3) 0.031(2) 0.039(2) -0.0036(19) -0.0217(18) 0.0065(17)
OW2 0.042(2) 0.052(2) 0.064(3) -0.0163(18) 0.0296(18) -0.023(2)
OW3 0.0359(18) 0.030(2) 0.0312(18) 0.0011(14) 0.0078(13) -0.0010(16)
OW4 0.0348(18) 0.0327(17) 0.0384(18) 0.0025(14) 0.0091(16) 0.0068(14)
OW5 0.0427(19) 0.0293(18) 0.0318(18) 0.0002(15) -0.0045(14) -0.0051(15)
O11 0.0365(16) 0.0279(16) 0.0299(15) 0.0021(13) -0.0078(13) 0.0018(12)
O12 0.0397(17) 0.0295(16) 0.0360(16) 0.0047(13) -0.0136(13) -0.0043(13)
O13 0.0308(15) 0.0310(16) 0.0328(16) 0.0019(12) -0.0090(13) -0.0011(12)
O14 0.0313(15) 0.0304(16) 0.0346(16) -0.0010(12) -0.0065(13) 0.0009(13)
O21 0.0405(17) 0.0335(17) 0.0404(18) 0.0071(14) 0.0157(14) 0.0035(13)
O22 0.054(2) 0.049(2) 0.057(2) -0.0085(17) 0.0369(18) -0.0081(17)
O23 0.053(2) 0.0402(19) 0.066(2) 0.0022(16) 0.0393(19) -0.0013(17)
O24 0.0356(16) 0.0265(16) 0.0369(16) -0.0014(12) 0.0137(13) 0.0011(13)
N1 0.0210(16) 0.0245(17) 0.0261(17) 0.0049(13) 0.0003(13) 0.0044(13)
N2 0.0261(17) 0.0230(17) 0.0278(18) -0.0005(13) 0.0037(14) 0.0017(13)
C11 0.0179(18) 0.028(2) 0.026(2) -0.0004(15) 0.0042(15) -0.0044(16)
C12 0.026(2) 0.028(2) 0.029(2) 0.0006(16) 0.0017(16) -0.0034(17)
C13 0.031(2) 0.023(2) 0.042(3) 0.0028(17) 0.0022(18) 0.0059(18)
C14 0.024(2) 0.036(2) 0.030(2) 0.0041(17) -0.0004(17) 0.0027(18)
C15 0.0234(19) 0.032(2) 0.0214(19) 0.0009(16) 0.0024(15) -0.0003(16)
C16 0.026(2) 0.032(2) 0.022(2) 0.0034(17) 0.0019(16) -0.0017(16)
C17 0.023(2) 0.033(2) 0.023(2) 0.0016(17) 0.0009(16) 0.0000(17)
C21 0.029(2) 0.037(2) 0.028(2) -0.0041(18) 0.0081(17) 0.0008(18)
C22 0.048(3) 0.036(3) 0.040(3) -0.009(2) 0.017(2) 0.004(2)
C23 0.062(3) 0.026(2) 0.048(3) -0.003(2) 0.019(2) 0.002(2)
C24 0.044(3) 0.030(2) 0.045(3) 0.005(2) 0.018(2) -0.001(2)
C25 0.029(2) 0.029(2) 0.028(2) 0.0014(17) 0.0081(17) -0.0016(17)
C26 0.032(2) 0.040(3) 0.033(2) 0.0007(19) 0.0089(19) -0.0006(19)
C27 0.034(2) 0.037(3) 0.028(2) -0.0044(19) 0.0085(18) 0.0015(18)
OW7 0.038(2) 0.055(2) 0.047(2) -0.0005(17) 0.0054(17) -0.0086(19)
OW6 0.057(3) 0.043(2) 0.100(4) -0.004(2) 0.030(3) -0.016(2)

loop_
_atom_type_symbol
_atom_type_description
_atom_type_scat_dispersion_real
_atom_type_scat_dispersion_imag
_atom_type_scat_source
C C 0.0033 0.0016 'International Tables Vol C Tables 4.2.6.8 and 6.1.1.4'
H H 0.0000 0.0000 'International Tables Vol C Tables 4.2.6.8 and 6.1.1.4'
N N 0.0061 0.0033 'International Tables Vol C Tables 4.2.6.8 and 6.1.1.4'
O O 0.0106 0.0060 'International Tables Vol C Tables 4.2.6.8 and 6.1.1.4'
Ni Ni 0.3393 1.1124 'International Tables Vol C Tables 4.2.6.8 and 6.1.1.4'

loop_
_geom_angle_atom_site_label_1
_geom_angle_atom_site_label_2
_geom_angle_atom_site_label_3
_geom_angle
_geom_angle_publ_flag
N2 Ni1 N1 174.93(13) yes
N2 Ni1 O21 78.42(13) yes
N1 Ni1 O21 102.59(13) yes
N2 Ni1 O24 77.65(12) yes
N1 Ni1 O24 101.77(12) yes
O21 Ni1 O24 155.33(12) yes
N2 Ni1 O11 108.08(12) yes
N1 Ni1 O11 76.97(12) yes
O21 Ni1 O11 86.87(12) yes
O24 Ni1 O11 94.90(12) yes
N2 Ni1 O14 97.34(12) yes
N1 Ni1 O14 77.64(12) yes
O21 Ni1 O14 95.34(12) yes
O24 Ni1 O14 93.56(12) yes
O11 Ni1 O14 154.38(11) yes
OW1 Ni2 O13 81.33(15) yes
OW1 Ni2 OW2 93.01(18) yes
O13 Ni2 OW2 88.37(15) yes
OW1 Ni2 OW5 91.25(17) yes
O13 Ni2 OW5 172.58(14) yes
OW2 Ni2 OW5 92.01(16) yes
OW1 Ni2 OW4 173.37(16) yes
O13 Ni2 OW4 92.05(13) yes
OW2 Ni2 OW4 87.05(16) yes
OW5 Ni2 OW4 95.37(15) yes
OW1 Ni2 OW3 88.70(17) yes
O13 Ni2 OW3 93.99(13) yes
OW2 Ni2 OW3 177.27(16) yes
OW5 Ni2 OW3 85.82(14) yes
OW4 Ni2 OW3 91.50(15) yes
Ni2 OW1 H1B 130(5) ?
Ni2 OW1 H1A 126(6) ?
H1B OW1 H1A 99(7) ?
Ni2 OW2 H2A 128(5) ?
Ni2 OW2 H2B 123(5) ?
H2A OW2 H2B 109(7) ?
Ni2 OW3 H3B 124(4) ?
Ni2 OW3 H3A 110(4) ?
H3B OW3 H3A 103(6) ?
Ni2 OW4 H4B 112(5) ?
Ni2 OW4 H4A 103(5) ?
H4B OW4 H4A 98(6) ?
Ni2 OW5 H5B 115(4) ?
Ni2 OW5 H5A 116(6) ?
H5B OW5 H5A 113(7) ?
C16 O11 Ni1 113.8(2) yes
C17 O13 Ni2 133.4(3) yes
C17 O14 Ni1 113.0(2) yes
C26 O21 Ni1 114.0(3) yes
C27 O24 Ni1 113.3(3) yes
C11 N1 C15 120.7(3) no
C11 N1 Ni1 120.2(3) yes
C15 N1 Ni1 119.0(3) yes
C25 N2 C21 121.2(4) no
C25 N2 Ni1 120.2(3) yes
C21 N2 Ni1 118.3(3) yes
N1 C11 C12 121.5(4) no
N1 C11 C16 112.4(3) no
C12 C11 C16 126.1(4) no
C11 C12 C13 118.2(4) no
C11 C12 H12A 120.9 no
C13 C12 H12A 120.9 no
C14 C13 C12 120.0(4) no
C14 C13 H13A 120.0 no
C12 C13 H13A 120.0 no
C13 C14 C15 118.4(4) no
C13 C14 H14A 120.8 no
C15 C14 H14A 120.8 no
N1 C15 C14 121.1(4) no
N1 C15 C17 113.2(3) no
C14 C15 C17 125.7(4) no
O12 C16 O11 125.4(4) no
O12 C16 C11 118.2(4) no
O11 C16 C11 116.4(3) no
O13 C17 O14 127.2(4) no
O13 C17 C15 115.8(4) no
O14 C17 C15 116.9(3) no
N2 C21 C22 120.7(4) no
N2 C21 C26 111.8(4) no
C22 C21 C26 127.5(4) no
C21 C22 C23 118.6(4) no
C21 C22 H22A 120.7 no
C23 C22 H22A 120.7 no
C22 C23 C24 120.1(4) no
C22 C23 H23A 119.9 no
C24 C23 H23A 119.9 no
C25 C24 C23 118.6(4) no
C25 C24 H24A 120.7 no
C23 C24 H24A 120.7 no
N2 C25 C24 120.8(4) no
N2 C25 C27 112.2(4) no
C24 C25 C27 127.0(4) no
O22 C26 O21 125.6(4) no
O22 C26 C21 118.1(4) no
O21 C26 C21 116.3(4) no
O23 C27 O24 124.7(4) no
O23 C27 C25 118.9(4) no
O24 C27 C25 116.4(4) no
H7B OW7 H7A 109(6) ?
H6A OW6 H6B 85(8) ?

loop_
_geom_bond_atom_site_label_1
_geom_bond_atom_site_label_2
_geom_bond_site_symmetry_2
_geom_bond_distance
_geom_bond_publ_flag
Ni1 N2 . 1.962(3) yes
Ni1 N1 . 1.974(3) yes
Ni1 O21 . 2.098(3) yes
Ni1 O24 . 2.159(3) yes
Ni1 O11 . 2.164(3) yes
Ni1 O14 . 2.179(3) yes
Ni2 OW1 . 2.028(4) yes
Ni2 O13 . 2.038(3) yes
Ni2 OW2 . 2.041(4) yes
Ni2 OW5 . 2.052(3) yes
Ni2 OW4 . 2.057(3) yes
Ni2 OW3 . 2.121(3) yes
OW1 H1B . 0.79(7) ?
OW1 H1A . 0.64(6) ?
OW2 H2A . 0.80(7) ?
OW2 H2B . 0.81(7) ?
OW3 H3B . 0.78(6) ?
OW3 H3A . 0.69(6) ?
OW4 H4B . 0.78(7) ?
OW4 H4A . 0.81(7) ?
OW5 H5B . 0.74(6) ?
OW5 H5A . 0.79(9) ?
O11 C16 . 1.268(5) no
O12 C16 . 1.248(5) no
O13 C17 . 1.253(5) no
O14 C17 . 1.258(5) no
O21 C26 . 1.268(5) no
O22 C26 . 1.246(5) no
O23 C27 . 1.242(5) no
O24 C27 . 1.276(5) no
N1 C11 . 1.330(5) no
N1 C15 . 1.337(5) no
N2 C25 . 1.334(5) no
N2 C21 . 1.339(5) no
C11 C12 . 1.384(6) no
C11 C16 . 1.505(5) no
C12 C13 . 1.390(6) no
C12 H12A . 0.9300 no
C13 C14 . 1.381(6) no
C13 H13A . 0.9300 no
C14 C15 . 1.387(6) no
C14 H14A . 0.9300 no
C15 C17 . 1.509(6) no
C21 C22 . 1.376(6) no
C21 C26 . 1.509(6) no
C22 C23 . 1.377(7) no
C22 H22A . 0.9300 no
C23 C24 . 1.382(6) no
C23 H23A . 0.9300 no
C24 C25 . 1.375(6) no
C24 H24A . 0.9300 no
C25 C27 . 1.512(6) no
OW7 H7B . 0.83(6) ?
OW7 H7A . 0.79(7) ?
OW6 H6A . 0.72(8) ?
OW6 H6B . 0.96(11) ?

loop_
_geom_hbond_atom_site_label_D
_geom_hbond_atom_site_label_H
_geom_hbond_atom_site_label_A
_geom_hbond_site_symmetry_A
_geom_hbond_distance_DH
_geom_hbond_distance_HA
_geom_hbond_distance_DA
_geom_hbond_angle_DHA
OW2 H2B OW7 1 0.81(7) 2.06(7) 2.837(5) 161(7)
OW5 H5B OW6 1 0.74(6) 1.94(6) 2.655(6) 162(6)
OW2 H2A O22 1_554 0.80(7) 1.92(7) 2.720(5) 173(7)
OW6 H6A O22 1_554 0.72(8) 2.12(8) 2.785(6) 156(8)
OW1 H1B O12 1_454 0.79(7) 1.85(7) 2.633(5) 171(7)
OW5 H5A O11 1_454 0.79(9) 2.01(9) 2.790(5) 169(8)
